data_1570098
loop_
_publ_author_name
'Bear, Joseph Charles'
'Terzoudis, Nikitas'
'Cockcroft, Jeremy Karl'

_publ_section_title
;
 Single-crystal quality data from polycrystalline samples: finding the
 needle in the haystack.
;
_journal_issue 6
_journal_name_full IUCrJ
_journal_paper_doi 10.1107/S2052252523008163
_journal_volume 10
_journal_year 2023
_chemical_formula_moiety 'C6 H1 F5, C8 H10'
_chemical_formula_sum 'C14 H11 F5'
_chemical_formula_weight 274.23
_chemical_name_systematic p-xylene:pentafluorobenzene
_space_group_crystal_system triclinic
_space_group_IT_number 2
_space_group_name_Hall '-P 1'
_space_group_name_H-M_alt 'P -1'
_atom_sites_solution_hydrogens difmap
_atom_sites_solution_primary dual
_audit_creation_date 2023-08-02
_audit_creation_method
;
Olex2 1.5
(compiled 2021.12.09 svn.r5202d8cf for OlexSys, GUI svn.r6439)
;
_cell_angle_alpha 108.087(7)
_cell_angle_beta 93.949(6)
_cell_angle_gamma 98.796(6)
_cell_formula_units_Z 1
_cell_length_a 6.3499(4)
_cell_length_b 7.2178(5)
_cell_length_c 7.3804(5)
_cell_measurement_reflns_used 2667
_cell_measurement_temperature 160
_cell_measurement_theta_max 71.9300
_cell_measurement_theta_min 7.5150
_cell_volume 315.32(4)
_computing_cell_refinement 'CrysAlisPro 1.171.42.60a (Rigaku OD, 2022)'
_computing_data_collection 'CrysAlisPro 1.171.42.60a (Rigaku OD, 2022)'
_computing_data_reduction 'CrysAlisPro 1.171.42.60a (Rigaku OD, 2022)'
_computing_molecular_graphics 'Olex2 1.5 (Dolomanov et al., 2009)'
_computing_publication_material 'Olex2 1.5 (Dolomanov et al., 2009)'
_computing_structure_refinement 'SHELXL 2014/7 (Sheldrick, 2015)'
_computing_structure_solution 'SHELXT  (Sheldrick, 2015)'
_diffrn_ambient_environment N~2~
_diffrn_ambient_temperature 160
_diffrn_detector 'CCD plate'
_diffrn_detector_area_resol_mean 5.2031
_diffrn_detector_type Atlas
_diffrn_measured_fraction_theta_full 0.988
_diffrn_measured_fraction_theta_max 0.969
_diffrn_measurement_details
;
List of Runs (angles in degrees, time in seconds):

  # Type    Start    End  Width  t~exp~   \w     \q     \k     \f   Frames
--------------------------------------------------------------------------
  1  \w      2.00  27.00   1.00    1.00    --   38.00  88.00 -13.49   25
  2  \w      4.00  29.00   1.00    1.00    --   38.00  83.00-112.20   25
  3  \w    -21.00  31.00   1.00    1.00    --  -42.37  38.00-180.00   52
  4  \w    -62.00 -21.00   1.00    1.00    --  -42.37 -38.00   0.00   41
  5  \w   -102.00 -68.00   1.00    1.00    --  -42.37 -38.00   0.00   34
  6  \w    -59.00 -23.00   1.00    1.00    --  -42.37  38.00-180.00   36
  7  \w     28.00  86.00   1.00    1.00    --   42.37-125.00 -30.00   58
  8  \w      9.00  67.00   1.00    1.00    --   42.37 -38.00 -30.00   58
  9  \w     13.00  38.00   1.00    1.00    --   46.00  79.00  89.18   25
 10  \w     16.00  41.00   1.00    1.00    --   50.00  81.00 -99.72   25
 11  \w     94.00 125.00   1.00    1.00    --   54.00  71.00 134.56   31
 12  \w     78.00 127.00   1.00    1.00    --   54.00  64.00  87.94   49
 13  \w     97.00 123.00   1.00    1.00    --   54.00  71.00  26.48   26
 14  \w     26.00  67.00   1.00    1.00    --   54.00  71.00  26.48   41
 15  \w     24.00  74.00   1.00    1.00    --   54.00  71.00 134.56   50
 16  \w     28.00  60.00   1.00    1.00    --   54.00  64.00  87.94   32
 17  \w     28.00  63.00   1.00    1.00    --   58.00  71.00-136.54   35
 18  \w     36.00  61.00   1.00    1.00    --   66.00  70.00 167.18   25
 19  \w     40.00  65.00   1.00    1.00    --   70.00  69.00 -96.67   25
 20  \w     43.00  78.00   1.00    1.00    --   70.00  61.00  -6.66   35
 21  \w     46.00  71.00   1.00    1.50    --   74.00  67.00 -55.22   25
 22  \w     54.00  80.00   1.00    1.50    --   78.00  69.00  29.02   26
 23  \w     55.00  81.00   1.00    1.50    --   82.00  59.00 -77.65   26
 24  \w     55.00  89.00   1.00    1.50    --   82.00  58.00-174.80   34
 25  \w     66.00  93.00   1.00    1.50    --   82.00  45.00 137.96   27
 26  \w     63.00  90.00   1.00    1.50    --   90.00  66.00 -44.19   27
 27  \w     79.00 125.00   1.00    1.50    --  103.86  61.00 150.00   46
 28  \w    101.00 127.00   1.00    1.50    --  103.86 -77.00-150.00   26
 29  \w     34.00  88.00   1.00    1.50    --  103.86 -77.00-150.00   54
 30  \w     45.00 110.00   1.00    1.50    --  103.86-125.00 120.00   65
 31  \w     79.00 104.00   1.00    1.50    --  103.86  45.00  60.00   25
 32  \w    123.00 176.00   1.00    1.50    --  103.86  45.00  30.00   53
 33  \w    116.00 175.00   1.00    1.50    --  103.86  77.00 -60.00   59
 34  \w    135.00 174.00   1.00    1.50    --  103.86  61.00 -30.00   39
 35  \w     84.00 109.00   1.00    1.50    --  103.86  45.00  30.00   25
 36  \w     82.00 111.00   1.00    1.50    --  103.86  61.00 -30.00   29
 37  \w     29.00  96.00   1.00    1.50    --  103.86 -77.00 120.00   67
 38  \w     76.00 101.00   1.00    1.50    --  103.86  61.00-150.00   25
 39  \w     24.00  81.00   1.00    1.50    --  103.86 -95.00  30.00   57
 40  \w    124.00 175.00   1.00    1.50    --  103.86  61.00-180.00   51
 41  \w     75.00 121.00   1.00    1.50    --  103.86  61.00-180.00   46
 42  \w     37.00 112.00   1.00    1.50    --  103.86-125.00 -30.00   75
 43  \w     76.00 175.00   1.00    1.50    --  103.86  61.00  90.00   99
 44  \w     76.00 118.00   1.00    1.50    --  103.86  61.00 -60.00   42
 45  \w     79.00 122.00   1.00    1.50    --  103.86  61.00 120.00   43
 46  \w    138.00 174.00   1.00    1.50    --  103.86  61.00 120.00   36
 47  \w     78.00 112.00   1.00    1.50    --  103.86  61.00   0.00   34
 48  \w     80.00 176.00   1.00    1.50    --  103.86  56.00-127.19   96
 49  \w    124.00 153.00   1.00    1.50    --  103.86  61.00 -90.00   29
 50  \w     78.00 116.00   1.00    1.50    --  103.86  61.00 -90.00   38
 51  \w    126.00 158.00   1.00    1.50    --  103.86  61.00  60.00   32
 52  \w     77.00 104.00   1.00    1.50    --  103.86  61.00  60.00   27
;
_diffrn_measurement_device 'four-circle diffractometer'
_diffrn_measurement_device_type 'SuperNova, Dual, Cu at home/near, Atlas'
_diffrn_measurement_method '\w scans'
_diffrn_orient_matrix_type 'CrysAlisPro convention (1999,Acta A55,543-557)'
_diffrn_orient_matrix_UB_11 0.0252619000
_diffrn_orient_matrix_UB_12 0.2249305000
_diffrn_orient_matrix_UB_13 0.1020849000
_diffrn_orient_matrix_UB_21 0.2460027000
_diffrn_orient_matrix_UB_22 0.0180699000
_diffrn_orient_matrix_UB_23 0.0228858000
_diffrn_orient_matrix_UB_31 0.0073248000
_diffrn_orient_matrix_UB_32 0.0354768000
_diffrn_orient_matrix_UB_33 -0.1949978000
_diffrn_radiation_monochromator mirror
_diffrn_radiation_probe x-ray
_diffrn_radiation_type 'Cu K\a'
_diffrn_radiation_wavelength 1.54184
_diffrn_reflns_av_R_equivalents 0.0629
_diffrn_reflns_av_unetI/netI 0.0412
_diffrn_reflns_Laue_measured_fraction_full 0.988
_diffrn_reflns_Laue_measured_fraction_max 0.969
_diffrn_reflns_limit_h_max 7
_diffrn_reflns_limit_h_min -7
_diffrn_reflns_limit_k_max 8
_diffrn_reflns_limit_k_min -8
_diffrn_reflns_limit_l_max 7
_diffrn_reflns_limit_l_min -8
_diffrn_reflns_number 3974
_diffrn_reflns_point_group_measured_fraction_full 0.988
_diffrn_reflns_point_group_measured_fraction_max 0.969
_diffrn_reflns_theta_full 67.684
_diffrn_reflns_theta_max 72.033
_diffrn_reflns_theta_min 7.112
_diffrn_source 'micro-focus sealed X-ray tube'
_diffrn_source_type 'SuperNova (Cu) X-ray Source'
_exptl_absorpt_coefficient_mu 1.191
_exptl_absorpt_correction_T_max 1.00000
_exptl_absorpt_correction_T_min 0.29664
_exptl_absorpt_correction_type multi-scan
_exptl_absorpt_process_details
;
CrysAlisPro 1.171.42.60a (Rigaku Oxford Diffraction, 2022)
Empirical absorption correction using spherical harmonics,
implemented in SCALE3 ABSPACK scaling algorithm.
;
_exptl_crystal_colour 'clear colourless'
_exptl_crystal_colour_lustre clear
_exptl_crystal_colour_primary colourless
_exptl_crystal_density_diffrn 1.444
_exptl_crystal_description block
_exptl_crystal_F_000 140
_exptl_crystal_preparation '0.3mm capillary 1:1 molar ratio grown at about 240-250K'
_exptl_crystal_recrystallization_method '0.3mm capillary 1:1 molar ratio grown at about 240-250K'
_exptl_crystal_size_max 0.95
_exptl_crystal_size_mid 0.394
_exptl_crystal_size_min 0.38
_refine_diff_density_max 0.203
_refine_diff_density_min -0.198
_refine_diff_density_rms 0.045
_refine_ls_extinction_coef 0.09(2)
_refine_ls_extinction_expression Fc^*^=kFc[1+0.001xFc^2^\l^3^/sin(2\q)]^-1/4^
_refine_ls_extinction_method 'SHELXL-2014/7 (Sheldrick 2014'
_refine_ls_goodness_of_fit_ref 1.156
_refine_ls_hydrogen_treatment refxyz
_refine_ls_matrix_type full
_refine_ls_number_parameters 121
_refine_ls_number_reflns 1201
_refine_ls_number_restraints 61
_refine_ls_restrained_S_all 1.125
_refine_ls_R_factor_all 0.0692
_refine_ls_R_factor_gt 0.0617
_refine_ls_shift/su_max 0.000
_refine_ls_shift/su_mean 0.000
_refine_ls_structure_factor_coef Fsqd
_refine_ls_weighting_details 'w=1/[\s^2^(Fo^2^)+(0.0959P)^2^+0.0787P] where P=(Fo^2^+2Fc^2^)/3'
_refine_ls_weighting_scheme calc
_refine_ls_wR_factor_gt 0.1742
_refine_ls_wR_factor_ref 0.1894
_reflns_Friedel_coverage 0.000
_reflns_number_gt 1018
_reflns_number_total 1201
_reflns_threshold_expression 'I > 2\s(I)'
_cod_data_source_file lt5060.cif
_cod_data_source_block exp_3163
_cod_database_code 1570098
_shelx_shelxl_version_number 2014/7
_chemical_oxdiff_formula 'C6 F5 H C8 H10'
_chemical_oxdiff_usercomment '0.3mm capillary 1:1 molar ratio grown at about 240-250K'
_shelx_space_group_comment
;
The symmetry employed for this shelxl refinement is uniquely defined
by the following loop, which should always be used as a source of
symmetry information in preference to the above space-group names.
They are only intended as comments.
;
_shelx_estimated_absorpt_t_max 0.660
_shelx_estimated_absorpt_t_min 0.397
_olex2_refinement_description
;
1. Fixed Uiso
 At 1.5 times of:
  All C(H,H,H,H,H,H) groups
2. Shared sites
{F1, H1}
{F2, H2}
{F3, H3}
3. Restrained distances
 C6-H7A \\sim C6-H7B \\sim C6-H7C \\sim C6-H7D \\sim C6-H7E \\sim C6-H7F
 with sigma of 0.02
 C7-H7A \\sim C7-H7B \\sim C7-H7C \\sim C7-H7D \\sim C7-H7E \\sim C7-H7F
 with sigma of 0.02
 H7A-H7E \\sim H7A-H7F \\sim H7B-H7D \\sim H7B-H7F \\sim H7C-H7D \\sim H7C-H7E
 with sigma of 0.02
 H7A-H7B \\sim H7A-H7C \\sim H7B-H7C \\sim H7D-H7E \\sim H7D-H7F \\sim H7E-H7F
 with sigma of 0.02
4. Uiso/Uaniso restraints and constraints
Uanis(F1) = Uanis(H1)
Uanis(F2) = Uanis(H2)
Uanis(F3) = Uanis(H3)
Uiso(H7A) = Uiso(H7B) = Uiso(H7C) = Uiso(H7D) = Uiso(H7E) = Uiso(H7F)
5. Others
 1*[Sof(F1)+Sof(H1)]+1*[Sof(F3)+Sof(H3)]+1*[Sof(F2)+Sof(H2)]=2.5 with esd of
 0.0005
 Sof(H1)=1-FVAR(1)
 Sof(F1)=FVAR(1)
 Sof(H3)=1-FVAR(2)
 Sof(F3)=FVAR(2)
 Sof(H2)=1-FVAR(3)
 Sof(F2)=FVAR(3)
 Fixed Sof: H7A(0.5) H7B(0.5) H7C(0.5) H7D(0.5) H7E(0.5) H7F(0.5)
;
_olex2_date_sample_data_collection 2022-03-31
_olex2_exptl_crystal_mounting_method '0.3mm capillary 1:1 molar ratio grown at about 240-250K'
_olex2_submission_special_instructions 'No special instructions were received'
_oxdiff_exptl_absorpt_empirical_details
;
Empirical correction (ABSPACK) includes:
- Absorption correction using spherical harmonics
- Frame scaling
;
_oxdiff_exptl_absorpt_empirical_full_max 5.088
_oxdiff_exptl_absorpt_empirical_full_min 0.311

loop_
_space_group_symop_operation_xyz
'x, y, z'
'-x, -y, -z'

loop_
_atom_site_label
_atom_site_type_symbol
_atom_site_fract_x
_atom_site_fract_y
_atom_site_fract_z
_atom_site_U_iso_or_equiv
_atom_site_adp_type
_atom_site_occupancy
_atom_site_site_symmetry_order
_atom_site_calc_flag
_atom_site_refinement_flags_posn
_atom_site_refinement_flags_adp
_atom_site_refinement_flags_occupancy
_atom_site_disorder_assembly
_atom_site_disorder_group
F1 F -0.4012(2) -0.1608(3) 0.3161(2) 0.0791(8) Uani 0.972(5) 1 d . . P A 1
F2 F -0.2751(4) 0.2246(4) 0.4284(3) 0.0811(10) Uani 0.697(5) 1 d . . P A 1
F3 F 0.1330(4) 0.3918(3) 0.6222(3) 0.0847(9) Uani 0.830(6) 1 d . . P A 1
C1 C -0.2040(4) -0.0812(4) 0.4065(3) 0.0571(7) Uani 1 1 d . . . A 1
H1 H -0.4012(2) -0.1608(3) 0.3161(2) 0.0791(8) Uani 0.028(5) 1 d . . P A 1
C2 C -0.1368(4) 0.1189(4) 0.4663(3) 0.0568(7) Uani 1 1 d . . . A 1
H2 H -0.2751(4) 0.2246(4) 0.4284(3) 0.0811(10) Uani 0.303(5) 1 d . . P A 1
C3 C 0.0655(4) 0.1997(4) 0.5599(3) 0.0598(7) Uani 1 1 d . . . A 1
H3 H 0.1330(4) 0.3918(3) 0.6222(3) 0.0847(9) Uani 0.170(6) 1 d . . P A 1
C4 C 0.2014(3) -0.0151(4) 0.0645(3) 0.0543(7) Uani 1 1 d . . . B 2
H4 H 0.343(5) -0.016(4) 0.103(4) 0.072(8) Uiso 1 1 d . . . C 2
C5 C -0.0489(4) 0.1811(4) 0.0152(3) 0.0551(7) Uani 1 1 d . . . B 2
H5 H -0.076(5) 0.313(5) 0.027(5) 0.081(9) Uiso 1 1 d . . . D 2
C6 C 0.1585(3) 0.1734(3) 0.0824(3) 0.0536(7) Uani 1 1 d D . . B 2
C7 C 0.3250(5) 0.3560(5) 0.1681(5) 0.0832(10) Uani 1 1 d D . . B 2
H7A H 0.444(10) 0.365(9) 0.091(9) 0.125 Uiso 0.5 1 d D U P E 2
H7B H 0.394(13) 0.369(9) 0.296(8) 0.125 Uiso 0.5 1 d D U P F 2
H7C H 0.271(7) 0.480(4) 0.186(15) 0.125 Uiso 0.5 1 d D U P G 2
H7D H 0.295(10) 0.444(9) 0.291(9) 0.125 Uiso 0.5 1 d D U P H 2
H7E H 0.345(13) 0.440(9) 0.086(8) 0.125 Uiso 0.5 1 d D U P I 2
H7F H 0.469(5) 0.329(5) 0.196(15) 0.125 Uiso 0.5 1 d D U P J 2

loop_
_atom_site_aniso_label
_atom_site_aniso_U_11
_atom_site_aniso_U_22
_atom_site_aniso_U_33
_atom_site_aniso_U_23
_atom_site_aniso_U_13
_atom_site_aniso_U_12
F1 0.0541(10) 0.1125(15) 0.0688(11) 0.0262(9) 0.0040(7) 0.0182(8)
F2 0.0891(17) 0.1013(19) 0.0777(16) 0.0398(13) 0.0246(11) 0.0626(14)
F3 0.0999(16) 0.0670(13) 0.0919(16) 0.0249(10) 0.0192(11) 0.0282(10)
C1 0.0494(12) 0.0864(17) 0.0434(11) 0.0243(11) 0.0132(9) 0.0264(11)
H1 0.0541(10) 0.1125(15) 0.0688(11) 0.0262(9) 0.0040(7) 0.0182(8)
C2 0.0574(13) 0.0824(16) 0.0481(12) 0.0306(11) 0.0187(9) 0.0401(11)
H2 0.0891(17) 0.1013(19) 0.0777(16) 0.0398(13) 0.0246(11) 0.0626(14)
C3 0.0675(15) 0.0680(16) 0.0497(13) 0.0189(11) 0.0193(10) 0.0256(12)
H3 0.0999(16) 0.0670(13) 0.0919(16) 0.0249(10) 0.0192(11) 0.0282(10)
C4 0.0450(11) 0.0859(17) 0.0453(12) 0.0280(11) 0.0117(8) 0.0346(11)
C5 0.0616(14) 0.0681(14) 0.0521(13) 0.0282(10) 0.0210(10) 0.0373(12)
C6 0.0545(13) 0.0696(14) 0.0419(11) 0.0182(10) 0.0162(9) 0.0226(10)
C7 0.0791(19) 0.089(2) 0.0702(18) 0.0127(15) 0.0180(14) 0.0063(16)

loop_
_atom_type_symbol
_atom_type_description
_atom_type_scat_dispersion_real
_atom_type_scat_dispersion_imag
_atom_type_scat_source
C C 0.0181 0.0091 'International Tables Vol C Tables 4.2.6.8 and 6.1.1.4'
H H 0.0000 0.0000 'International Tables Vol C Tables 4.2.6.8 and 6.1.1.4'
F F 0.0727 0.0534 'International Tables Vol C Tables 4.2.6.8 and 6.1.1.4'

loop_
_geom_angle_atom_site_label_1
_geom_angle_atom_site_label_2
_geom_angle_atom_site_label_3
_geom_angle
_geom_angle_site_symmetry_1
_geom_angle_site_symmetry_3
_geom_angle_publ_flag
C1 F1 H1 0.00(5) . . ?
C2 F2 H2 0.0(5) . . ?
C3 F3 H3 0.0(7) . . ?
F1 C1 H1 0.0 . . ?
F1 C1 C2 120.1(2) . . ?
F1 C1 C3 120.6(3) . 2_556 ?
C2 C1 H1 120.1(2) . . ?
C2 C1 C3 119.2(2) . 2_556 ?
C3 C1 H1 120.6(3) 2_556 . ?
F2 C2 C1 116.6(3) . . ?
F2 C2 H2 0.0 . . ?
F2 C2 C3 123.5(3) . . ?
C1 C2 H2 116.6(3) . . ?
C1 C2 C3 119.9(2) . . ?
C3 C2 H2 123.5(3) . . ?
F3 C3 C1 117.9(3) . 2_556 ?
F3 C3 C2 121.1(2) . . ?
F3 C3 H3 0.0 . . ?
C1 C3 H3 117.9(3) 2_556 . ?
C2 C3 C1 120.9(3) . 2_556 ?
C2 C3 H3 121.1(2) . . ?
C5 C4 H4 124.3(17) 2 . ?
C5 C4 C6 121.6(2) 2 . ?
C6 C4 H4 114.0(18) . . ?
C4 C5 H5 122.4(18) 2 . ?
C4 C5 C6 122.2(2) 2 . ?
C6 C5 H5 115.4(19) . . ?
C4 C6 C7 122.1(2) . . ?
C5 C6 C4 116.1(2) . . ?
C5 C6 C7 121.8(2) . . ?
C6 C7 H7A 113.7(19) . . ?
C6 C7 H7B 113.4(19) . . ?
C6 C7 H7C 114(2) . . ?
C6 C7 H7D 114(2) . . ?
C6 C7 H7E 113.8(19) . . ?
C6 C7 H7F 113.6(19) . . ?
H7A C7 H7B 105(2) . . ?
H7A C7 H7C 105(2) . . ?
H7A C7 H7D 132(3) . . ?
H7A C7 H7E 54.6(11) . . ?
H7A C7 H7F 54.3(11) . . ?
H7B C7 H7C 105(2) . . ?
H7B C7 H7D 54.4(11) . . ?
H7B C7 H7E 133(3) . . ?
H7B C7 H7F 54.6(11) . . ?
H7C C7 H7D 54.5(11) . . ?
H7C C7 H7E 54.4(11) . . ?
H7C C7 H7F 132(3) . . ?
H7D C7 H7E 105(2) . . ?
H7D C7 H7F 105(2) . . ?
H7E C7 H7F 105(2) . . ?

loop_
_geom_bond_atom_site_label_1
_geom_bond_atom_site_label_2
_geom_bond_distance
_geom_bond_site_symmetry_2
_geom_bond_publ_flag
F1 C1 1.330(3) . ?
F1 H1 0.000(7) . ?
F2 C2 1.318(3) . ?
F2 H2 0.000(6) . ?
F3 C3 1.309(3) . ?
F3 H3 0.000(7) . ?
C1 H1 1.330(3) . ?
C1 C2 1.361(4) . ?
C1 C3 1.378(4) 2_556 ?
C2 H2 1.318(3) . ?
C2 C3 1.366(4) . ?
C3 C1 1.378(4) 2_556 ?
C3 H3 1.309(3) . ?
C4 H4 0.92(3) . ?
C4 C5 1.360(4) 2 ?
C4 C6 1.397(3) . ?
C5 C4 1.360(4) 2 ?
C5 H5 0.97(3) . ?
C5 C6 1.390(3) . ?
C6 C7 1.490(4) . ?
C7 H7A 0.98(3) . ?
C7 H7B 0.98(3) . ?
C7 H7C 0.98(3) . ?
C7 H7D 0.98(3) . ?
C7 H7E 0.98(3) . ?
C7 H7F 0.98(3) . ?

loop_
_geom_torsion_atom_site_label_1
_geom_torsion_atom_site_label_2
_geom_torsion_atom_site_label_3
_geom_torsion_atom_site_label_4
_geom_torsion
_geom_torsion_site_symmetry_1
_geom_torsion_site_symmetry_2
_geom_torsion_site_symmetry_3
_geom_torsion_site_symmetry_4
_geom_torsion_publ_flag
F1 C1 C2 F2 -0.5(3) . . . . ?
F1 C1 C2 C3 179.64(18) . . . . ?
F2 C2 C3 F3 1.5(4) . . . . ?
F2 C2 C3 C1 -179.2(2) . . . 2_556 ?
C1 C2 C3 F3 -178.7(2) . . . . ?
C1 C2 C3 C1 0.6(4) . . . 2_556 ?
C3 C1 C2 F2 179.3(2) 2_556 . . . ?
C3 C1 C2 C3 -0.6(4) 2_556 . . . ?
C4 C5 C6 C4 -0.4(3) 2 . . . ?
C4 C5 C6 C7 179.5(2) 2 . . . ?
C5 C4 C6 C5 0.4(3) 2 . . . ?
C5 C4 C6 C7 -179.5(2) 2 . . . ?
